data_1554948
loop_
_publ_author_name
'Koy, Maximilian'
'Engle, Keary M.'
'Henling, Lawrence M.'
'Takase, Michael K.'
'Grubbs, Robert H.'

_publ_section_title
;
 Synthesis of substituted dihydrobenzofurans via tandem S(N)Ar/5-exo-trig
 cyclization.
;
_journal_issue 8
_journal_name_full 'Organic letters'
_journal_page_first 1986
_journal_page_last 1989
_journal_paper_doi 10.1021/acs.orglett.5b00743
_journal_volume 17
_journal_year 2015
_chemical_formula_moiety 'C24 H24 Cl N O'
_chemical_formula_sum 'C24 H24 Cl N O'
_chemical_formula_weight 377.89
_space_group_crystal_system monoclinic
_space_group_IT_number 14
_space_group_name_Hall '-P 2ybc'
_space_group_name_H-M_alt 'P 1 21/c 1'
_atom_sites_solution_hydrogens difmap
_atom_sites_solution_primary direct
_audit_creation_date 2014-06-27
_audit_creation_method
;
Olex2 1.2
(compiled 2014.06.23 svn.r2946 for OlexSys, GUI svn.r4855),
 SHELXL-2014,
 and manual edit
;
_cell_angle_alpha 90
_cell_angle_beta 103.718(3)
_cell_angle_gamma 90
_cell_formula_units_Z 4
_cell_length_a 16.3879(9)
_cell_length_b 7.0026(4)
_cell_length_c 17.8667(10)
_cell_measurement_reflns_used 9350
_cell_measurement_temperature 100
_cell_measurement_theta_max 46.36
_cell_measurement_theta_min 2.56
_cell_volume 1991.86(19)
_computing_cell_refinement 'SAINT V8.34A (Bruker-AXS, 2007)'
_computing_data_collection 'APEX2 2014.5-0 (Bruker-AXS, 2007)'
_computing_data_reduction 'SAINT V8.34A (Bruker-AXS, 2007)'
_computing_molecular_graphics 'DIAMOND 3 (Crystal Impact, 1999)'
_computing_publication_material 'Olex2 (Dolomanov et al., 2009)'
_computing_structure_refinement 'SHELXL-2014/3 (Sheldrick, 2014)'
_computing_structure_solution 'XT-2014/3 (Sheldrick, 2012)'
_diffrn_ambient_temperature 100
_diffrn_detector_area_resol_mean 8.33
_diffrn_measured_fraction_theta_full 0.999
_diffrn_measured_fraction_theta_max 0.993
_diffrn_measurement_device_type 'Bruker APEX-II CCD'
_diffrn_measurement_method '\f and \w scans'
_diffrn_radiation_type MoK\a
_diffrn_radiation_wavelength 0.71073
_diffrn_reflns_av_R_equivalents 0.0448
_diffrn_reflns_av_unetI/netI 0.0302
_diffrn_reflns_Laue_measured_fraction_full 0.999
_diffrn_reflns_Laue_measured_fraction_max 0.993
_diffrn_reflns_limit_h_max 34
_diffrn_reflns_limit_h_min -34
_diffrn_reflns_limit_k_max 14
_diffrn_reflns_limit_k_min -14
_diffrn_reflns_limit_l_max 37
_diffrn_reflns_limit_l_min -34
_diffrn_reflns_number 152651
_diffrn_reflns_point_group_measured_fraction_full 0.999
_diffrn_reflns_point_group_measured_fraction_max 0.993
_diffrn_reflns_theta_full 25.000
_diffrn_reflns_theta_max 48.941
_diffrn_reflns_theta_min 2.392
_diffrn_source_current 30
_diffrn_source_power 1.5
_diffrn_source_target Mo
_diffrn_source_voltage 50
_diffrn_standards_number 0
_exptl_absorpt_coefficient_mu 0.205
_exptl_absorpt_correction_T_max 1.0000
_exptl_absorpt_correction_T_min 0.9478
_exptl_absorpt_correction_type multi-scan
_exptl_absorpt_process_details
;
SADABS-2014/2 (Bruker,2014) was used for absorption correction.
wR2(int) was 0.0524 before and 0.0491 after correction.
The Ratio of minimum to maximum transmission is 0.9478.
The \l/2 correction factor is 0.00150.
;
_exptl_crystal_colour colourless
_exptl_crystal_density_diffrn 1.260
_exptl_crystal_description block
_exptl_crystal_F_000 800
_exptl_crystal_size_max 0.41
_exptl_crystal_size_mid 0.39
_exptl_crystal_size_min 0.34
_refine_diff_density_max 0.609
_refine_diff_density_min -0.689
_refine_diff_density_rms 0.062
_refine_ls_extinction_method none
_refine_ls_goodness_of_fit_ref 1.703
_refine_ls_hydrogen_treatment refall
_refine_ls_matrix_type full
_refine_ls_number_parameters 340
_refine_ls_number_reflns 19792
_refine_ls_number_restraints 0
_refine_ls_restrained_S_all 1.703
_refine_ls_R_factor_all 0.0713
_refine_ls_R_factor_gt 0.0440
_refine_ls_shift/su_max 0.001
_refine_ls_shift/su_mean 0.000
_refine_ls_structure_factor_coef Fsqd
_refine_ls_weighting_details 'w=1/[\s^2^(Fo^2^)+(0.0300P)^2^] where P=(Fo^2^+2Fc^2^)/3'
_refine_ls_weighting_scheme calc
_refine_ls_wR_factor_gt 0.1046
_refine_ls_wR_factor_ref 0.1102
_reflns_Friedel_coverage 0.000
_reflns_number_gt 14137
_reflns_number_total 19792
_reflns_threshold_expression 'I > 2\s(I)'
_cod_data_source_file ol5b00743_si_002.cif
_cod_data_source_block a14314
_cod_database_code 1554948
_shelxl_version_number 2014-3
_shelx_space_group_comment
;
The symmetry employed for this shelxl refinement is uniquely defined
by the following loop, which should always be used as a source of
symmetry information in preference to the above space-group names.
They are only intended as comments.
;
_shelx_estimated_absorpt_t_max 0.934
_shelx_estimated_absorpt_t_min 0.921
_olex2_refinement_description
;
;
_olex2_submission_special_instructions 'No special instructions were received'

loop_
_space_group_symop_operation_xyz
'x, y, z'
'-x, y+1/2, -z+1/2'
'-x, -y, -z'
'x, -y-1/2, z-1/2'

loop_
_atom_site_label
_atom_site_type_symbol
_atom_site_fract_x
_atom_site_fract_y
_atom_site_fract_z
_atom_site_U_iso_or_equiv
_atom_site_adp_type
_atom_site_occupancy
_atom_site_site_symmetry_order
_atom_site_calc_flag
Cl1 Cl 0.05592(2) 0.47567(2) 0.39872(2) 0.02219(3) Uani 1 1 d
O1 O 0.23047(2) 0.01522(5) 0.28913(2) 0.01606(6) Uani 1 1 d
N1 N 0.27850(2) 0.30729(6) 0.43110(2) 0.01215(6) Uani 1 1 d
H1 H 0.2502(6) 0.2583(13) 0.4623(5) 0.029(2) Uiso 1 1 d
C1 C 0.26665(3) 0.20690(6) 0.28971(2) 0.01214(6) Uani 1 1 d
C2 C 0.22955(3) 0.32087(6) 0.35185(2) 0.01147(6) Uani 1 1 d
H2 H 0.2206(5) 0.4565(11) 0.3355(4) 0.0149(17) Uiso 1 1 d
C3 C 0.14784(3) 0.21293(7) 0.34257(2) 0.01380(7) Uani 1 1 d
C4 C 0.07365(3) 0.25187(8) 0.36407(3) 0.01713(8) Uani 1 1 d
C5 C 0.01086(3) 0.11357(9) 0.35550(3) 0.02310(10) Uani 1 1 d
H5 H -0.0398(6) 0.1463(13) 0.3707(5) 0.034(2) Uiso 1 1 d
C6 C 0.02277(3) -0.06364(9) 0.32490(3) 0.02485(11) Uani 1 1 d
H6 H -0.0236(6) -0.1582(13) 0.3204(5) 0.033(2) Uiso 1 1 d
C7 C 0.09568(3) -0.10635(8) 0.30111(3) 0.02154(9) Uani 1 1 d
H7 H 0.1048(5) -0.2313(12) 0.2779(5) 0.026(2) Uiso 1 1 d
C8 C 0.15633(3) 0.03532(7) 0.31049(3) 0.01549(7) Uani 1 1 d
C9 C 0.32355(3) 0.47723(6) 0.46973(3) 0.01327(7) Uani 1 1 d
C10 C 0.39197(3) 0.53890(8) 0.42986(3) 0.01814(8) Uani 1 1 d
H10A H 0.4316(5) 0.4342(11) 0.4289(4) 0.0150(16) Uiso 1 1 d
H10B H 0.3685(6) 0.5831(13) 0.3753(5) 0.028(2) Uiso 1 1 d
H10C H 0.4238(6) 0.6507(13) 0.4579(5) 0.031(2) Uiso 1 1 d
C11 C 0.36388(3) 0.41275(8) 0.55204(3) 0.01966(9) Uani 1 1 d
H11A H 0.3227(6) 0.3766(13) 0.5792(5) 0.030(2) Uiso 1 1 d
H11B H 0.4013(6) 0.3021(13) 0.5506(5) 0.031(2) Uiso 1 1 d
H11C H 0.3930(6) 0.5189(12) 0.5832(5) 0.029(2) Uiso 1 1 d
C12 C 0.26507(3) 0.64700(8) 0.47225(3) 0.02076(9) Uani 1 1 d
H12A H 0.2384(6) 0.6986(12) 0.4191(5) 0.028(2) Uiso 1 1 d
H12B H 0.2208(6) 0.6123(13) 0.4987(5) 0.029(2) Uiso 1 1 d
H12C H 0.2990(6) 0.7544(14) 0.5003(5) 0.038(2) Uiso 1 1 d
C13 C 0.23128(3) 0.29996(7) 0.21144(2) 0.01426(7) Uani 1 1 d
C14 C 0.18171(3) 0.19869(8) 0.15027(3) 0.01861(8) Uani 1 1 d
H14 H 0.1706(5) 0.0710(13) 0.1562(5) 0.024(2) Uiso 1 1 d
C15 C 0.14918(3) 0.28808(10) 0.07935(3) 0.02453(11) Uani 1 1 d
H15 H 0.1130(6) 0.2126(12) 0.0372(5) 0.027(2) Uiso 1 1 d
C16 C 0.16700(4) 0.47773(10) 0.06844(3) 0.02461(11) Uani 1 1 d
H16 H 0.1440(6) 0.5392(14) 0.0194(6) 0.036(2) Uiso 1 1 d
C17 C 0.21593(3) 0.58111(9) 0.12933(3) 0.02185(10) Uani 1 1 d
H17 H 0.2289(6) 0.7166(13) 0.1224(5) 0.029(2) Uiso 1 1 d
C18 C 0.24701(3) 0.49336(7) 0.20045(3) 0.01726(8) Uani 1 1 d
H18 H 0.2812(5) 0.5679(13) 0.2425(5) 0.026(2) Uiso 1 1 d
C19 C 0.36094(3) 0.17653(6) 0.30916(2) 0.01264(6) Uani 1 1 d
C20 C 0.41375(3) 0.26307(7) 0.26834(3) 0.01565(7) Uani 1 1 d
H20 H 0.3906(5) 0.3369(11) 0.2251(4) 0.0173(17) Uiso 1 1 d
C21 C 0.50047(3) 0.23784(8) 0.29044(3) 0.01845(8) Uani 1 1 d
H21 H 0.5371(6) 0.3023(13) 0.2594(5) 0.030(2) Uiso 1 1 d
C22 C 0.53549(3) 0.12318(8) 0.35322(3) 0.01824(8) Uani 1 1 d
H22 H 0.5955(5) 0.1032(13) 0.3683(5) 0.027(2) Uiso 1 1 d
C23 C 0.48317(3) 0.03135(7) 0.39280(3) 0.01797(8) Uani 1 1 d
H23 H 0.5073(6) -0.0555(13) 0.4384(5) 0.030(2) Uiso 1 1 d
C24 C 0.39673(3) 0.05716(7) 0.37106(3) 0.01559(7) Uani 1 1 d
H24 H 0.3601(5) -0.0112(11) 0.3967(5) 0.021(2) Uiso 1 1 d

loop_
_atom_site_aniso_label
_atom_site_aniso_U_11
_atom_site_aniso_U_22
_atom_site_aniso_U_33
_atom_site_aniso_U_23
_atom_site_aniso_U_13
_atom_site_aniso_U_12
Cl1 0.01599(5) 0.02780(6) 0.02454(6) 0.00591(4) 0.00832(4) 0.00637(4)
O1 0.01617(14) 0.01326(14) 0.01881(14) -0.00168(11) 0.00426(11) -0.00428(11)
N1 0.01194(13) 0.01387(15) 0.01063(12) 0.00033(10) 0.00269(10) -0.00209(11)
C1 0.01210(14) 0.01242(16) 0.01197(14) 0.00016(12) 0.00301(12) -0.00199(12)
C2 0.01032(14) 0.01299(16) 0.01129(14) 0.00113(11) 0.00292(11) -0.00102(12)
C3 0.01018(14) 0.01804(18) 0.01280(15) 0.00387(13) 0.00198(12) -0.00239(13)
C4 0.01077(15) 0.0239(2) 0.01650(17) 0.00773(15) 0.00286(13) -0.00010(14)
C5 0.01059(16) 0.0325(3) 0.0253(2) 0.0129(2) 0.00249(16) -0.00348(17)
C6 0.01509(19) 0.0291(3) 0.0268(2) 0.0103(2) -0.00212(17) -0.01023(18)
C7 0.0184(2) 0.0207(2) 0.0221(2) 0.00363(17) -0.00187(16) -0.00917(17)
C8 0.01343(16) 0.01708(19) 0.01455(16) 0.00231(13) 0.00048(13) -0.00477(14)
C9 0.01215(15) 0.01405(16) 0.01321(15) -0.00177(12) 0.00223(12) -0.00044(13)
C10 0.01718(18) 0.0171(2) 0.0212(2) -0.00265(15) 0.00646(16) -0.00518(15)
C11 0.01844(19) 0.0241(2) 0.01423(17) -0.00035(16) -0.00049(15) -0.00157(17)
C12 0.0197(2) 0.0191(2) 0.0223(2) -0.00639(17) 0.00253(17) 0.00426(17)
C13 0.01207(15) 0.01969(19) 0.01146(14) 0.00059(13) 0.00369(12) 0.00054(13)
C14 0.01627(18) 0.0266(2) 0.01293(16) -0.00348(15) 0.00333(14) 0.00077(16)
C15 0.0192(2) 0.0417(3) 0.01192(17) -0.00296(19) 0.00228(15) 0.0046(2)
C16 0.0198(2) 0.0413(3) 0.01350(18) 0.00690(19) 0.00552(16) 0.0097(2)
C17 0.0201(2) 0.0291(3) 0.01804(19) 0.00959(18) 0.00785(16) 0.00611(19)
C18 0.01638(18) 0.0211(2) 0.01463(16) 0.00454(15) 0.00432(14) 0.00051(15)
C19 0.01275(15) 0.01295(16) 0.01253(15) -0.00040(12) 0.00364(12) 0.00041(12)
C20 0.01373(16) 0.01877(19) 0.01519(16) 0.00166(14) 0.00489(13) -0.00010(14)
C21 0.01358(17) 0.0220(2) 0.0207(2) -0.00053(16) 0.00598(15) -0.00048(15)
C22 0.01378(17) 0.0197(2) 0.02057(19) -0.00364(16) 0.00270(15) 0.00303(15)
C23 0.01780(19) 0.0175(2) 0.01782(18) 0.00053(15) 0.00259(15) 0.00553(15)
C24 0.01694(18) 0.01424(17) 0.01614(17) 0.00177(13) 0.00501(14) 0.00271(14)

loop_
_atom_type_symbol
_atom_type_description
_atom_type_scat_dispersion_real
_atom_type_scat_dispersion_imag
_atom_type_scat_source
C C 0.0033 0.0016 'International Tables Vol C Tables 4.2.6.8 and 6.1.1.4'
H H 0.0000 0.0000 'International Tables Vol C Tables 4.2.6.8 and 6.1.1.4'
N N 0.0061 0.0033 'International Tables Vol C Tables 4.2.6.8 and 6.1.1.4'
O O 0.0106 0.0060 'International Tables Vol C Tables 4.2.6.8 and 6.1.1.4'
Cl Cl 0.1484 0.1585 'International Tables Vol C Tables 4.2.6.8 and 6.1.1.4'

loop_
_exptl_crystal_face_index_h
_exptl_crystal_face_index_k
_exptl_crystal_face_index_l
_exptl_crystal_face_perp_dist
1.00 1.00 0.00 0.1520
-2.00 -2.00 -1.00 0.1900
-1.00 -1.00 0.00 0.1870
-1.00 -1.00 1.00 0.2200
1.00 0.00 0.00 0.1510
-1.00 0.00 0.00 0.0930
0.00 0.00 -1.00 0.1930
1.00 0.00 -2.00 0.2520
1.00 0.00 1.00 0.2080
0.00 0.00 1.00 0.1780
2.00 -2.00 1.00 0.2330
1.00 -1.00 -1.00 0.2330
-4.00 4.00 5.00 0.2240
-1.00 0.00 -5.00 0.1820
5.00 -1.00 -1.00 0.1720
5.00 -1.00 3.00 0.2050
-1.00 -4.00 5.00 0.2130
-1.00 -4.00 -2.00 0.2090
0.00 1.00 -4.00 0.2380
1.00 4.00 0.00 0.1860
2.00 4.00 3.00 0.1900
-1.00 -3.00 0.00 0.2100

loop_
_geom_angle_atom_site_label_1
_geom_angle_atom_site_label_2
_geom_angle_atom_site_label_3
_geom_angle
C8 O1 C1 106.80(4)
C2 N1 H1 113.1(6)
C2 N1 C9 119.96(4)
C9 N1 H1 107.4(6)
O1 C1 C2 104.00(3)
O1 C1 C13 108.61(3)
O1 C1 C19 105.16(4)
C13 C1 C2 107.36(4)
C19 C1 C2 116.44(3)
C19 C1 C13 114.50(3)
N1 C2 C1 115.47(3)
N1 C2 H2 110.9(4)
N1 C2 C3 110.09(3)
C1 C2 H2 109.1(4)
C3 C2 C1 98.45(3)
C3 C2 H2 112.3(4)
C4 C3 C2 133.10(5)
C4 C3 C8 118.06(4)
C8 C3 C2 108.65(4)
C3 C4 Cl1 120.59(4)
C3 C4 C5 120.38(5)
C5 C4 Cl1 119.00(4)
C4 C5 H5 117.9(6)
C6 C5 C4 119.66(5)
C6 C5 H5 122.4(6)
C5 C6 H6 116.7(5)
C5 C6 C7 121.55(5)
C7 C6 H6 121.7(5)
C6 C7 H7 122.8(5)
C8 C7 C6 116.87(6)
C8 C7 H7 120.4(5)
O1 C8 C3 112.99(4)
O1 C8 C7 123.57(5)
C7 C8 C3 123.44(5)
N1 C9 C10 110.48(4)
N1 C9 C11 105.34(4)
N1 C9 C12 112.97(4)
C10 C9 C11 109.53(4)
C10 C9 C12 109.12(4)
C11 C9 C12 109.31(4)
C9 C10 H10A 111.0(4)
C9 C10 H10B 112.6(5)
C9 C10 H10C 109.8(5)
H10A C10 H10B 108.4(7)
H10A C10 H10C 108.8(7)
H10B C10 H10C 106.1(7)
C9 C11 H11A 111.7(5)
C9 C11 H11B 109.5(5)
C9 C11 H11C 111.3(5)
H11A C11 H11B 108.8(8)
H11A C11 H11C 102.7(7)
H11B C11 H11C 112.7(8)
C9 C12 H12A 112.5(5)
C9 C12 H12B 111.0(5)
C9 C12 H12C 108.8(6)
H12A C12 H12B 109.5(7)
H12A C12 H12C 105.5(8)
H12B C12 H12C 109.3(8)
C14 C13 C1 121.73(4)
C14 C13 C18 118.36(4)
C18 C13 C1 119.89(4)
C13 C14 H14 119.9(5)
C13 C14 C15 120.59(5)
C15 C14 H14 119.5(5)
C14 C15 H15 118.6(5)
C16 C15 C14 120.58(5)
C16 C15 H15 120.8(5)
C15 C16 H16 120.3(6)
C15 C16 C17 119.41(5)
C17 C16 H16 120.3(6)
C16 C17 H17 120.2(5)
C16 C17 C18 120.08(6)
C18 C17 H17 119.7(5)
C13 C18 H18 120.0(5)
C17 C18 C13 120.94(5)
C17 C18 H18 119.0(5)
C20 C19 C1 122.95(4)
C20 C19 C24 118.47(4)
C24 C19 C1 118.58(4)
C19 C20 H20 119.5(5)
C21 C20 C19 120.94(4)
C21 C20 H20 119.6(5)
C20 C21 H21 119.0(5)
C22 C21 C20 120.06(5)
C22 C21 H21 121.0(5)
C21 C22 H22 120.5(5)
C21 C22 C23 119.44(4)
C23 C22 H22 120.0(5)
C22 C23 H23 120.9(5)
C24 C23 C22 120.54(5)
C24 C23 H23 118.6(5)
C19 C24 H24 118.7(5)
C23 C24 C19 120.49(4)
C23 C24 H24 120.7(5)

loop_
_geom_bond_atom_site_label_1
_geom_bond_atom_site_label_2
_geom_bond_distance
Cl1 C4 1.7347(6)
O1 C1 1.4664(6)
O1 C8 1.3644(6)
N1 H1 0.875(9)
N1 C2 1.4556(5)
N1 C9 1.4818(6)
C1 C2 1.5998(6)
C1 C13 1.5270(6)
C1 C19 1.5162(6)
C2 H2 0.994(8)
C2 C3 1.5122(6)
C3 C4 1.3862(6)
C3 C8 1.3902(7)
C4 C5 1.3948(7)
C5 H5 0.960(9)
C5 C6 1.3883(10)
C6 H6 0.997(9)
C6 C7 1.3924(9)
C7 H7 0.994(9)
C7 C8 1.3861(7)
C9 C10 1.5264(7)
C9 C11 1.5304(7)
C9 C12 1.5345(7)
C10 H10A 0.982(8)
C10 H10B 1.007(9)
C10 H10C 1.006(9)
C11 H11A 0.953(9)
C11 H11B 0.992(9)
C11 H11C 0.982(9)
C12 H12A 1.013(9)
C12 H12B 0.985(9)
C12 H12C 0.997(10)
C13 C14 1.3914(7)
C13 C18 1.4011(7)
C14 H14 0.923(9)
C14 C15 1.4004(7)
C15 H15 0.993(8)
C15 C16 1.3835(10)
C16 H16 0.969(10)
C16 C17 1.3917(9)
C17 H17 0.986(9)
C17 C18 1.3945(7)
C18 H18 0.975(9)
C19 C20 1.3957(6)
C19 C24 1.3993(6)
C20 H20 0.932(8)
C20 C21 1.3931(7)
C21 H21 1.015(9)
C21 C22 1.3881(7)
C22 H22 0.966(9)
C22 C23 1.3914(8)
C23 H23 1.018(9)
C23 C24 1.3889(7)
C24 H24 0.964(8)

loop_
_geom_torsion_atom_site_label_1
_geom_torsion_atom_site_label_2
_geom_torsion_atom_site_label_3
_geom_torsion_atom_site_label_4
_geom_torsion
Cl1 C4 C5 C6 177.39(4)
O1 C1 C2 N1 88.14(4)
O1 C1 C2 C3 -28.94(4)
O1 C1 C13 C14 -7.25(6)
O1 C1 C13 C18 171.32(4)
O1 C1 C19 C20 132.90(4)
O1 C1 C19 C24 -47.43(5)
N1 C2 C3 C4 75.28(6)
N1 C2 C3 C8 -99.49(4)
C1 O1 C8 C3 -14.09(5)
C1 O1 C8 C7 165.81(4)
C1 C2 C3 C4 -163.57(5)
C1 C2 C3 C8 21.65(4)
C1 C13 C14 C15 179.19(4)
C1 C13 C18 C17 179.49(4)
C1 C19 C20 C21 177.08(4)
C1 C19 C24 C23 -177.43(4)
C2 N1 C9 C10 -64.39(5)
C2 N1 C9 C11 177.41(4)
C2 N1 C9 C12 58.16(5)
C2 C1 C13 C14 -119.14(5)
C2 C1 C13 C18 59.43(5)
C2 C1 C19 C20 -112.60(5)
C2 C1 C19 C24 67.07(5)
C2 C3 C4 Cl1 9.76(7)
C2 C3 C4 C5 -172.59(4)
C2 C3 C8 O1 -6.44(5)
C2 C3 C8 C7 173.66(4)
C3 C4 C5 C6 -0.30(7)
C4 C3 C8 O1 177.88(4)
C4 C3 C8 C7 -2.02(7)
C4 C5 C6 C7 -1.13(8)
C5 C6 C7 C8 0.95(8)
C6 C7 C8 O1 -179.24(5)
C6 C7 C8 C3 0.65(7)
C8 O1 C1 C2 27.27(4)
C8 O1 C1 C13 -86.85(4)
C8 O1 C1 C19 150.16(4)
C8 C3 C4 Cl1 -175.85(3)
C8 C3 C4 C5 1.80(7)
C9 N1 C2 C1 110.96(4)
C9 N1 C2 C3 -138.71(4)
C13 C1 C2 N1 -156.86(4)
C13 C1 C2 C3 86.06(4)
C13 C1 C19 C20 13.76(6)
C13 C1 C19 C24 -166.57(4)
C13 C14 C15 C16 1.18(8)
C14 C13 C18 C17 -1.89(7)
C14 C15 C16 C17 -1.68(8)
C15 C16 C17 C18 0.40(8)
C16 C17 C18 C13 1.40(8)
C18 C13 C14 C15 0.61(7)
C19 C1 C2 N1 -27.01(5)
C19 C1 C2 C3 -144.10(4)
C19 C1 C13 C14 109.93(5)
C19 C1 C13 C18 -71.50(5)
C19 C20 C21 C22 0.91(8)
C20 C19 C24 C23 2.25(7)
C20 C21 C22 C23 1.16(8)
C21 C22 C23 C24 -1.49(8)
C22 C23 C24 C19 -0.23(8)
C24 C19 C20 C21 -2.59(7)
